data_2219965
loop_
_publ_author_name
'Block, Michael'
'G\'omez-Ruiz, Santiago'
'Steinborn, Dirk'

_publ_section_title
;
 Bis[1,2-bis(dimethylphosphino)ethane-\k^2^<i>P</i>,<i>P</i>']rhodium(I)
 dichlorido[(1,2,5,6-\h)-1,5-cyclooctadiene]rhodium(I)
;
_journal_coeditor_code PV2102
_journal_issue 11
_journal_name_full 'Acta Crystallographica Section E'
_journal_page_first m1405
_journal_paper_doi 10.1107/S1600536808032509
_journal_volume 64
_journal_year 2008
_chemical_formula_iupac '[Rh (C6 H16 P2)2] [Rh Cl2 (C8 H12)]'
_chemical_formula_moiety 'C12 H32 P4 Rh +, C8 H12 Cl2 Rh -'
_chemical_formula_sum 'C20 H44 Cl2 P4 Rh2'
_chemical_formula_weight 685.15
_chemical_name_systematic
;
Bis[1,2-bis(dimethylphosphino)ethane-\k^2^P,P']rhodium(I)
dichlorido[(1,2,5,6-\h)-1,5-cyclooctadiene]rhodium(I)
;
_space_group_IT_number 2
_symmetry_cell_setting triclinic
_symmetry_space_group_name_Hall '-P 1'
_symmetry_space_group_name_H-M 'P -1'
_atom_sites_solution_hydrogens geom
_atom_sites_solution_primary direct
_atom_sites_solution_secondary difmap
_audit_conform_dict_name cif_core.dic
_audit_conform_dict_version 2.3
_audit_creation_method 'WinGX routine CIF_UPDATE'
_cell_angle_alpha 71.657(3)
_cell_angle_beta 80.388(2)
_cell_angle_gamma 68.346(3)
_cell_formula_units_Z 2
_cell_length_a 10.4972(2)
_cell_length_b 11.2873(4)
_cell_length_c 13.0884(4)
_cell_measurement_reflns_used 19365
_cell_measurement_temperature 130(2)
_cell_measurement_theta_max 32.5116
_cell_measurement_theta_min 2.7239
_cell_volume 1365.83(8)
_computing_cell_refinement
;
CrysAlis RED  (Oxford Diffraction, 2008)
;
_computing_data_collection
;
CrysAlis CCD (Oxford Diffraction, 2008)
;
_computing_data_reduction
;
CrysAlis RED (Oxford Diffraction, 2008)
;
_computing_molecular_graphics 'ORTEP-3 (Farrugia, 1997)'
_computing_publication_material 'SHELXL97 (Sheldrick, 2008)'
_computing_structure_refinement 'SHELXL97 (Sheldrick, 2008)'
_computing_structure_solution 'SHELXS97 (Sheldrick, 2008)'
_diffrn_ambient_temperature 130(2)
_diffrn_detector_area_resol_mean 16.356
_diffrn_measured_fraction_theta_full 0.998
_diffrn_measured_fraction_theta_max 0.998
_diffrn_measurement_device_type 'Oxford Diffraction CCD Xcalibur S'
_diffrn_measurement_method '\w and \f scans'
_diffrn_radiation_monochromator graphite
_diffrn_radiation_type MoK\a
_diffrn_radiation_wavelength 0.71073
_diffrn_reflns_av_R_equivalents 0.027
_diffrn_reflns_limit_h_max 14
_diffrn_reflns_limit_h_min -14
_diffrn_reflns_limit_k_max 16
_diffrn_reflns_limit_k_min -16
_diffrn_reflns_limit_l_max 18
_diffrn_reflns_limit_l_min -18
_diffrn_reflns_number 40667
_diffrn_reflns_theta_full 30.51
_diffrn_reflns_theta_max 30.51
_diffrn_reflns_theta_min 2.73
_exptl_absorpt_coefficient_mu 1.645
_exptl_absorpt_correction_T_max 0.720
_exptl_absorpt_correction_T_min 0.648
_exptl_absorpt_correction_type multi-scan
_exptl_absorpt_process_details '(CrysAlis RED; Oxford Diffraction, 2008)'
_exptl_crystal_colour orange
_exptl_crystal_density_diffrn 1.666
_exptl_crystal_density_method 'not measured'
_exptl_crystal_description plates
_exptl_crystal_F_000 696
_exptl_crystal_size_max 0.4
_exptl_crystal_size_mid 0.2
_exptl_crystal_size_min 0.2
_refine_diff_density_max 1.061
_refine_diff_density_min -0.739
_refine_ls_extinction_method none
_refine_ls_goodness_of_fit_ref 1.013
_refine_ls_hydrogen_treatment constr
_refine_ls_matrix_type full
_refine_ls_number_parameters 264
_refine_ls_number_reflns 8309
_refine_ls_number_restraints 0
_refine_ls_restrained_S_all 1.013
_refine_ls_R_factor_all 0.0292
_refine_ls_R_factor_gt 0.0218
_refine_ls_shift/su_max 0.003
_refine_ls_shift/su_mean 0
_refine_ls_structure_factor_coef Fsqd
_refine_ls_weighting_details 'calc w=1/[\s^2^(Fo^2^)+(0.0295P)^2^] where P=(Fo^2^+2Fc^2^)/3'
_refine_ls_weighting_scheme calc
_refine_ls_wR_factor_gt 0.0509
_refine_ls_wR_factor_ref 0.0521
_reflns_number_gt 6991
_reflns_number_total 8309
_reflns_threshold_expression I>2\s(I)
_cod_data_source_file pv2102.cif
_cod_data_source_block I
_cod_database_code 2219965
_cod_database_fobs_code 2219965

loop_
_symmetry_equiv_pos_as_xyz
'x, y, z'
'-x, -y, -z'

loop_
_atom_site_type_symbol
_atom_site_label
_atom_site_fract_x
_atom_site_fract_y
_atom_site_fract_z
_atom_site_U_iso_or_equiv
_atom_site_adp_type
_atom_site_calc_flag
_atom_site_refinement_flags
_atom_site_occupancy
Rh Rh1 0 0 0 0.01449(4) Uani d S 1
Rh Rh2 0.5 0.5 0.5 0.01465(4) Uani d S 1
Rh Rh3 0.789115(13) 0.818563(12) 0.730707(9) 0.01649(4) Uani d . 1
Cl Cl2 0.64019(5) 0.72031(4) 0.85695(3) 0.02505(9) Uani d . 1
Cl Cl1 0.97386(5) 0.61380(4) 0.76211(4) 0.02901(10) Uani d . 1
P P1 0.01483(5) -0.21735(4) 0.05439(3) 0.01713(8) Uani d . 1
P P2 0.22397(4) -0.08105(4) -0.05722(3) 0.01782(9) Uani d . 1
P P3 0.31544(5) 0.44601(4) 0.48695(3) 0.01834(9) Uani d . 1
P P4 0.54933(5) 0.49466(4) 0.32464(3) 0.01772(9) Uani d . 1
C C2 0.0328(2) -0.28727(18) 0.19860(13) 0.0246(4) Uani d . 1
H H2A -0.053 -0.2473 0.2371 0.037 Uiso calc R 1
H H2B 0.1077 -0.2689 0.2193 0.037 Uiso calc R 1
H H2C 0.0535 -0.3834 0.2174 0.037 Uiso calc R 1
C C12 0.6066(2) 0.6161(2) 0.21891(14) 0.0298(4) Uani d . 1
H H12A 0.7035 0.5997 0.2264 0.045 Uiso calc R 1
H H12B 0.5515 0.7054 0.2249 0.045 Uiso calc R 1
H H12C 0.5958 0.6089 0.1484 0.045 Uiso calc R 1
C C3 0.17446(19) -0.31739(18) -0.00272(15) 0.0271(4) Uani d . 1
H H3A 0.2007 -0.4108 0.0419 0.033 Uiso calc R 1
H H3B 0.1612 -0.315 -0.0766 0.033 Uiso calc R 1
C C5 0.25655(19) -0.05513(19) -0.20196(13) 0.0266(4) Uani d . 1
H H5A 0.2371 0.0397 -0.2374 0.04 Uiso calc R 1
H H5B 0.1972 -0.0871 -0.2288 0.04 Uiso calc R 1
H H5C 0.3529 -0.104 -0.2177 0.04 Uiso calc R 1
C C8 0.15174(19) 0.5794(2) 0.48305(16) 0.0299(4) Uani d . 1
H H8A 0.1616 0.6622 0.4348 0.045 Uiso calc R 1
H H8B 0.1222 0.5899 0.5557 0.045 Uiso calc R 1
H H8C 0.0831 0.5583 0.4565 0.045 Uiso calc R 1
C C10 0.39535(18) 0.50045(19) 0.27240(13) 0.0235(4) Uani d . 1
H H10A 0.3298 0.5924 0.2545 0.028 Uiso calc R 1
H H10B 0.4201 0.4707 0.206 0.028 Uiso calc R 1
C C7 0.2741(2) 0.3057(2) 0.58132(15) 0.0320(4) Uani d . 1
H H7A 0.2321 0.3284 0.6484 0.048 Uiso calc R 1
H H7B 0.3583 0.2286 0.5967 0.048 Uiso calc R 1
H H7C 0.2097 0.2847 0.5496 0.048 Uiso calc R 1
C C11 0.6754(2) 0.34147(19) 0.30462(15) 0.0287(4) Uani d . 1
H H11A 0.6793 0.3424 0.229 0.043 Uiso calc R 1
H H11B 0.6492 0.2661 0.3511 0.043 Uiso calc R 1
H H11C 0.7657 0.3332 0.3228 0.043 Uiso calc R 1
C C1 -0.1096(2) -0.27999(19) 0.02981(16) 0.0315(4) Uani d . 1
H H1A -0.0742 -0.3772 0.0521 0.047 Uiso calc R 1
H H1B -0.1262 -0.2484 -0.0472 0.047 Uiso calc R 1
H H1C -0.1958 -0.2483 0.0713 0.047 Uiso calc R 1
C C9 0.32987(19) 0.41001(19) 0.35813(13) 0.0237(4) Uani d . 1
H H9A 0.3868 0.3161 0.3647 0.028 Uiso calc R 1
H H9B 0.2377 0.4245 0.3374 0.028 Uiso calc R 1
C C13 0.65456(18) 1.01014(17) 0.73195(14) 0.0242(4) Uani d . 1
H H13 0.5873 1.0124 0.7958 0.029 Uiso calc R 1
C C14 0.62098(18) 0.96957(18) 0.65258(14) 0.0243(4) Uani d . 1
H H14 0.5339 0.9486 0.6703 0.029 Uiso calc R 1
C C15 0.6539(2) 1.0163(2) 0.53370(15) 0.0316(4) Uani d . 1
H H15A 0.5932 1.109 0.5054 0.038 Uiso calc R 1
H H15B 0.635 0.961 0.4966 0.038 Uiso calc R 1
C C19 0.8837(2) 1.04352(18) 0.71184(16) 0.0273(4) Uani d . 1
H H19A 0.9289 1.1046 0.662 0.033 Uiso calc R 1
H H19B 0.9108 1.0257 0.7856 0.033 Uiso calc R 1
C C18 0.93356(18) 0.91525(17) 0.68116(14) 0.0214(3) Uani d . 1
H H18 1.0286 0.8572 0.7029 0.026 Uiso calc R 1
C C6 0.3591(2) -0.0369(2) -0.02436(17) 0.0354(5) Uani d . 1
H H6A 0.4487 -0.0996 -0.0395 0.053 Uiso calc R 1
H H6B 0.3484 -0.0403 0.0522 0.053 Uiso calc R 1
H H6C 0.3529 0.053 -0.0681 0.053 Uiso calc R 1
C C20 0.72756(19) 1.11091(18) 0.70816(16) 0.0298(4) Uani d . 1
H H20A 0.6943 1.1626 0.7618 0.036 Uiso calc R 1
H H20B 0.705 1.1734 0.6359 0.036 Uiso calc R 1
C C17 0.89609(18) 0.89728(18) 0.59071(13) 0.0222(3) Uani d . 1
H H17 0.969 0.8289 0.56 0.027 Uiso calc R 1
C C4 0.28710(19) -0.26187(18) -0.00563(14) 0.0268(4) Uani d . 1
H H4A 0.3663 -0.2996 -0.0524 0.032 Uiso calc R 1
H H4B 0.3186 -0.2876 0.0679 0.032 Uiso calc R 1
C C16 0.80332(19) 1.0096(2) 0.50800(14) 0.0303(4) Uani d . 1
H H16A 0.8334 0.996 0.4355 0.036 Uiso calc R 1
H H16B 0.811 1.0947 0.5071 0.036 Uiso calc R 1

loop_
_atom_site_aniso_label
_atom_site_aniso_U_11
_atom_site_aniso_U_22
_atom_site_aniso_U_33
_atom_site_aniso_U_12
_atom_site_aniso_U_13
_atom_site_aniso_U_23
Rh1 0.01354(9) 0.01490(8) 0.01477(7) -0.00652(7) 0.00139(6) -0.00282(6)
Rh2 0.01290(9) 0.01807(8) 0.01478(7) -0.00699(7) 0.00143(6) -0.00598(6)
Rh3 0.01552(7) 0.01655(6) 0.01915(6) -0.00667(5) 0.00059(5) -0.00661(5)
Cl2 0.0255(2) 0.0272(2) 0.02541(19) -0.01429(18) 0.00422(16) -0.00774(16)
Cl1 0.0233(2) 0.01754(19) 0.0422(2) -0.00484(17) -0.00048(19) -0.00613(17)
P1 0.0186(2) 0.01635(19) 0.01718(17) -0.00832(17) 0.00025(15) -0.00343(15)
P2 0.0150(2) 0.0210(2) 0.01775(17) -0.00742(17) 0.00198(15) -0.00553(15)
P3 0.0162(2) 0.0212(2) 0.02015(18) -0.00926(18) 0.00094(16) -0.00652(16)
P4 0.0175(2) 0.0198(2) 0.01589(17) -0.00665(17) 0.00181(15) -0.00596(15)
C2 0.0313(11) 0.0228(8) 0.0199(7) -0.0120(8) -0.0015(7) -0.0026(6)
C12 0.0336(11) 0.0341(10) 0.0217(8) -0.0182(9) 0.0029(7) -0.0018(7)
C3 0.0291(11) 0.0182(8) 0.0290(8) -0.0050(7) 0.0062(7) -0.0071(7)
C5 0.0250(10) 0.0310(10) 0.0191(7) -0.0071(8) 0.0036(7) -0.0061(7)
C8 0.0185(10) 0.0346(10) 0.0357(10) -0.0074(8) 0.0003(8) -0.0113(8)
C10 0.0229(10) 0.0284(9) 0.0204(7) -0.0084(8) -0.0037(7) -0.0076(7)
C7 0.0364(12) 0.0341(10) 0.0317(9) -0.0238(9) 0.0007(8) -0.0046(8)
C11 0.0276(11) 0.0274(9) 0.0276(8) -0.0040(8) 0.0035(7) -0.0119(7)
C1 0.0352(12) 0.0270(9) 0.0384(10) -0.0170(9) -0.0101(9) -0.0054(8)
C9 0.0228(10) 0.0296(9) 0.0251(8) -0.0124(8) -0.0025(7) -0.0115(7)
C13 0.0195(9) 0.0194(8) 0.0308(8) -0.0046(7) 0.0067(7) -0.0094(7)
C14 0.0144(9) 0.0271(9) 0.0273(8) -0.0067(7) 0.0008(7) -0.0035(7)
C15 0.0220(10) 0.0426(12) 0.0264(8) -0.0129(9) -0.0045(7) -0.0003(8)
C19 0.0282(11) 0.0218(9) 0.0360(9) -0.0126(8) -0.0015(8) -0.0087(7)
C18 0.0149(9) 0.0188(8) 0.0301(8) -0.0067(7) 0.0004(7) -0.0061(7)
C6 0.0204(10) 0.0505(13) 0.0474(12) -0.0162(10) 0.0028(9) -0.0270(10)
C20 0.0277(11) 0.0203(8) 0.0416(10) -0.0077(8) 0.0041(8) -0.0125(8)
C17 0.0167(9) 0.0251(8) 0.0232(7) -0.0085(7) 0.0054(6) -0.0060(7)
C4 0.0211(10) 0.0230(9) 0.0262(8) -0.0026(7) 0.0035(7) -0.0015(7)
C16 0.0235(10) 0.0387(11) 0.0234(8) -0.0114(9) 0.0005(7) -0.0011(8)

loop_
_atom_type_symbol
_atom_type_description
_atom_type_scat_dispersion_real
_atom_type_scat_dispersion_imag
_atom_type_scat_source
C C 0.0033 0.0016 'International Tables Vol C Tables 4.2.6.8 and 6.1.1.4'
H H 0 0 'International Tables Vol C Tables 4.2.6.8 and 6.1.1.4'
P P 0.1023 0.0942 'International Tables Vol C Tables 4.2.6.8 and 6.1.1.4'
Cl Cl 0.1484 0.1585 'International Tables Vol C Tables 4.2.6.8 and 6.1.1.4'
Rh Rh -1.1178 0.9187 'International Tables Vol C Tables 4.2.6.8 and 6.1.1.4'

loop_
_geom_angle_atom_site_label_1
_geom_angle_atom_site_label_2
_geom_angle_atom_site_label_3
_geom_angle_site_symmetry_1
_geom_angle_site_symmetry_3
_geom_angle
P2 Rh1 P2 . 2 180.00(2)
P2 Rh1 P1 . . 84.146(16)
P2 Rh1 P1 2 . 95.854(16)
P2 Rh1 P1 . 2 95.854(16)
P2 Rh1 P1 2 2 84.146(16)
P1 Rh1 P1 . 2 180
P3 Rh2 P3 2_666 . 180.000(7)
P3 Rh2 P4 2_666 . 95.774(15)
P3 Rh2 P4 . . 84.226(15)
P3 Rh2 P4 2_666 2_666 84.226(15)
P3 Rh2 P4 . 2_666 95.774(15)
P4 Rh2 P4 . 2_666 180
C14 Rh3 C18 . . 98.94(7)
C14 Rh3 C13 . . 38.96(7)
C18 Rh3 C13 . . 82.54(7)
C14 Rh3 C17 . . 81.97(7)
C18 Rh3 C17 . . 39.04(7)
C13 Rh3 C17 . . 90.89(7)
C14 Rh3 Cl1 . . 156.67(5)
C18 Rh3 Cl1 . . 88.31(5)
C13 Rh3 Cl1 . . 163.98(5)
C17 Rh3 Cl1 . . 90.22(5)
C14 Rh3 Cl2 . . 90.68(5)
C18 Rh3 Cl2 . . 155.46(5)
C13 Rh3 Cl2 . . 91.23(5)
C17 Rh3 Cl2 . . 165.43(5)
Cl1 Rh3 Cl2 . . 91.696(16)
C1 P1 C2 . . 102.79(9)
C1 P1 C3 . . 101.99(9)
C2 P1 C3 . . 103.04(9)
C1 P1 Rh1 . . 125.04(7)
C2 P1 Rh1 . . 111.70(6)
C3 P1 Rh1 . . 109.87(6)
C5 P2 C6 . . 101.34(9)
C5 P2 C4 . . 102.65(9)
C6 P2 C4 . . 102.09(10)
C5 P2 Rh1 . . 115.55(6)
C6 P2 Rh1 . . 123.10(7)
C4 P2 Rh1 . . 109.57(6)
C8 P3 C7 . . 101.85(10)
C8 P3 C9 . . 103.17(9)
C7 P3 C9 . . 102.03(9)
C8 P3 Rh2 . . 114.62(7)
C7 P3 Rh2 . . 123.37(7)
C9 P3 Rh2 . . 109.43(6)
C11 P4 C12 . . 100.84(9)
C11 P4 C10 . . 102.58(9)
C12 P4 C10 . . 103.19(9)
C11 P4 Rh2 . . 115.09(6)
C12 P4 Rh2 . . 124.40(6)
C10 P4 Rh2 . . 108.19(5)
P1 C2 H2A . . 109.5
P1 C2 H2B . . 109.5
H2A C2 H2B . . 109.5
P1 C2 H2C . . 109.5
H2A C2 H2C . . 109.5
H2B C2 H2C . . 109.5
P4 C12 H12A . . 109.5
P4 C12 H12B . . 109.5
H12A C12 H12B . . 109.5
P4 C12 H12C . . 109.5
H12A C12 H12C . . 109.5
H12B C12 H12C . . 109.5
C4 C3 P1 . . 108.96(12)
C4 C3 H3A . . 109.9
P1 C3 H3A . . 109.9
C4 C3 H3B . . 109.9
P1 C3 H3B . . 109.9
H3A C3 H3B . . 108.3
P2 C5 H5A . . 109.5
P2 C5 H5B . . 109.5
H5A C5 H5B . . 109.5
P2 C5 H5C . . 109.5
H5A C5 H5C . . 109.5
H5B C5 H5C . . 109.5
P3 C8 H8A . . 109.5
P3 C8 H8B . . 109.5
H8A C8 H8B . . 109.5
P3 C8 H8C . . 109.5
H8A C8 H8C . . 109.5
H8B C8 H8C . . 109.5
C9 C10 P4 . . 108.60(12)
C9 C10 H10A . . 110
P4 C10 H10A . . 110
C9 C10 H10B . . 110
P4 C10 H10B . . 110
H10A C10 H10B . . 108.4
P3 C7 H7A . . 109.5
P3 C7 H7B . . 109.5
H7A C7 H7B . . 109.5
P3 C7 H7C . . 109.5
H7A C7 H7C . . 109.5
H7B C7 H7C . . 109.5
P4 C11 H11A . . 109.5
P4 C11 H11B . . 109.5
H11A C11 H11B . . 109.5
P4 C11 H11C . . 109.5
H11A C11 H11C . . 109.5
H11B C11 H11C . . 109.5
P1 C1 H1A . . 109.5
P1 C1 H1B . . 109.5
H1A C1 H1B . . 109.5
P1 C1 H1C . . 109.5
H1A C1 H1C . . 109.5
H1B C1 H1C . . 109.5
C10 C9 P3 . . 109.25(11)
C10 C9 H9A . . 109.8
P3 C9 H9A . . 109.8
C10 C9 H9B . . 109.8
P3 C9 H9B . . 109.8
H9A C9 H9B . . 108.3
C14 C13 C20 . . 123.88(16)
C14 C13 Rh3 . . 69.78(10)
C20 C13 Rh3 . . 113.15(12)
C14 C13 H13 . . 114.1
C20 C13 H13 . . 114.1
Rh3 C13 H13 . . 114.1
C13 C14 C15 . . 125.14(16)
C13 C14 Rh3 . . 71.26(10)
C15 C14 Rh3 . . 111.50(12)
C13 C14 H14 . . 113.8
C15 C14 H14 . . 113.8
Rh3 C14 H14 . . 113.8
C14 C15 C16 . . 112.46(15)
C14 C15 H15A . . 109.1
C16 C15 H15A . . 109.1
C14 C15 H15B . . 109.1
C16 C15 H15B . . 109.1
H15A C15 H15B . . 107.8
C18 C19 C20 . . 112.53(15)
C18 C19 H19A . . 109.1
C20 C19 H19A . . 109.1
C18 C19 H19B . . 109.1
C20 C19 H19B . . 109.1
H19A C19 H19B . . 107.8
C17 C18 C19 . . 125.41(17)
C17 C18 Rh3 . . 71.16(9)
C19 C18 Rh3 . . 111.01(12)
C17 C18 H18 . . 113.8
C19 C18 H18 . . 113.8
Rh3 C18 H18 . . 113.8
P2 C6 H6A . . 109.5
P2 C6 H6B . . 109.5
H6A C6 H6B . . 109.5
P2 C6 H6C . . 109.5
H6A C6 H6C . . 109.5
H6B C6 H6C . . 109.5
C13 C20 C19 . . 111.66(15)
C13 C20 H20A . . 109.3
C19 C20 H20A . . 109.3
C13 C20 H20B . . 109.3
C19 C20 H20B . . 109.3
H20A C20 H20B . . 107.9
C18 C17 C16 . . 122.95(16)
C18 C17 Rh3 . . 69.79(9)
C16 C17 Rh3 . . 113.68(11)
C18 C17 H17 . . 114.2
C16 C17 H17 . . 114.2
Rh3 C17 H17 . . 114.2
C3 C4 P2 . . 110.47(13)
C3 C4 H4A . . 109.6
P2 C4 H4A . . 109.6
C3 C4 H4B . . 109.6
P2 C4 H4B . . 109.6
H4A C4 H4B . . 108.1
C17 C16 C15 . . 111.14(15)
C17 C16 H16A . . 109.4
C15 C16 H16A . . 109.4
C17 C16 H16B . . 109.4
C15 C16 H16B . . 109.4
H16A C16 H16B . . 108

loop_
_geom_bond_atom_site_label_1
_geom_bond_atom_site_label_2
_geom_bond_site_symmetry_2
_geom_bond_distance
Rh1 P2 . 2.2762(4)
Rh1 P2 2 2.2762(4)
Rh1 P1 . 2.2815(4)
Rh1 P1 2 2.2815(4)
Rh2 P3 2_666 2.2807(4)
Rh2 P3 . 2.2807(4)
Rh2 P4 . 2.2819(4)
Rh2 P4 2_666 2.2819(4)
Rh3 C14 . 2.0860(18)
Rh3 C18 . 2.0876(17)
Rh3 C13 . 2.1051(17)
Rh3 C17 . 2.1053(16)
Rh3 Cl1 . 2.3732(5)
Rh3 Cl2 . 2.3807(4)
P1 C1 . 1.8096(18)
P1 C2 . 1.8145(17)
P1 C3 . 1.8326(18)
P2 C5 . 1.8167(16)
P2 C6 . 1.8177(19)
P2 C4 . 1.8288(18)
P3 C8 . 1.8150(19)
P3 C7 . 1.8214(19)
P3 C9 . 1.8251(17)
P4 C11 . 1.8138(18)
P4 C12 . 1.8146(18)
P4 C10 . 1.8295(18)
C2 H2A . 0.98
C2 H2B . 0.98
C2 H2C . 0.98
C12 H12A . 0.98
C12 H12B . 0.98
C12 H12C . 0.98
C3 C4 . 1.520(3)
C3 H3A . 0.99
C3 H3B . 0.99
C5 H5A . 0.98
C5 H5B . 0.98
C5 H5C . 0.98
C8 H8A . 0.98
C8 H8B . 0.98
C8 H8C . 0.98
C10 C9 . 1.521(2)
C10 H10A . 0.99
C10 H10B . 0.99
C7 H7A . 0.98
C7 H7B . 0.98
C7 H7C . 0.98
C11 H11A . 0.98
C11 H11B . 0.98
C11 H11C . 0.98
C1 H1A . 0.98
C1 H1B . 0.98
C1 H1C . 0.98
C9 H9A . 0.99
C9 H9B . 0.99
C13 C14 . 1.398(2)
C13 C20 . 1.523(2)
C13 H13 . 1
C14 C15 . 1.502(2)
C14 H14 . 1
C15 C16 . 1.526(3)
C15 H15A . 0.99
C15 H15B . 0.99
C19 C18 . 1.506(2)
C19 C20 . 1.534(3)
C19 H19A . 0.99
C19 H19B . 0.99
C18 C17 . 1.401(2)
C18 H18 . 1
C6 H6A . 0.98
C6 H6B . 0.98
C6 H6C . 0.98
C20 H20A . 0.99
C20 H20B . 0.99
C17 C16 . 1.518(2)
C17 H17 . 1
C4 H4A . 0.99
C4 H4B . 0.99
C16 H16A . 0.99
C16 H16B . 0.99
